data_1549018
loop_
_publ_author_name
'Banerjee, Samya'
'Soldevila-Barreda, Joan J'
'Wolny, Juliusz A.'
'Wootton, Christopher A.'
'Habtemariam, Abraha'
'Romero-Canel\'on, Isolda'
'Chen, Feng'
'Clarkson, Guy J.'
'Prokes, Ivan'
'Song, Lijiang'
'O'Connor, Peter B'
'Sch\"unemann, Volker'
'Sadler, Peter J.'

_publ_section_title
;
 New activation mechanism for half-sandwich organometallic anticancer
 complexes.
;
_journal_issue 12
_journal_name_full 'Chemical science'
_journal_page_first 3177
_journal_page_last 3185
_journal_paper_doi 10.1039/c7sc05058e
_journal_volume 9
_journal_year 2018
_chemical_formula_moiety 'C27 H25 Cl N2 Rh, 2(F3 P0.5), C H4 O'
_chemical_formula_sum 'C28 H29 Cl F6 N2 O P Rh'
_chemical_formula_weight 692.86
_space_group_crystal_system triclinic
_space_group_IT_number 2
_space_group_name_Hall '-P 1'
_space_group_name_H-M_alt 'P -1'
_symmetry_space_group_name_Hall '-P 1'
_symmetry_space_group_name_H-M 'P -1'
_atom_sites_solution_hydrogens mixed
_atom_sites_solution_primary direct
_audit_block_doi 10.5517/ccdc.csd.cc1jnp3z
_audit_creation_date 2014-12-05
_audit_creation_method
;
Olex2 1.2
(compiled 2014.11.28 svn.r3107 for OlexSys, GUI svn.r4959)
;
_audit_update_record
;
2015-08-22 deposited with the CCDC.
2018-02-19 downloaded from the CCDC.
;
_cell_angle_alpha 82.3397(11)
_cell_angle_beta 81.4575(11)
_cell_angle_gamma 84.0175(9)
_cell_formula_units_Z 2
_cell_length_a 8.20707(8)
_cell_length_b 10.08952(12)
_cell_length_c 17.2032(3)
_cell_measurement_reflns_used 41298
_cell_measurement_temperature 150(2)
_cell_measurement_theta_max 32.0630
_cell_measurement_theta_min 2.5200
_cell_volume 1390.95(3)
_computing_cell_refinement
;
CrysAlisPro, Agilent Technologies,
Version 1.171.37.33 (release 27-03-2014 CrysAlis171 .NET)
(compiled Mar 27 2014,17:12:48)
;
_computing_data_collection
;
CrysAlisPro, Agilent Technologies,
Version 1.171.37.33 (release 27-03-2014 CrysAlis171 .NET)
(compiled Mar 27 2014,17:12:48)
;
_computing_data_reduction
;
CrysAlisPro, Agilent Technologies,
Version 1.171.37.33 (release 27-03-2014 CrysAlis171 .NET)
(compiled Mar 27 2014,17:12:48)
;
_computing_molecular_graphics 'Olex2 (Dolomanov et al., 2009)'
_computing_publication_material 'Olex2 (Dolomanov et al., 2009)'
_computing_structure_refinement 'XL (Sheldrick, 2008)'
_computing_structure_solution 'ShelXT (Sheldrick, 2008)'
_diffrn_ambient_temperature 150(2)
_diffrn_detector 'CCD plate'
_diffrn_detector_area_resol_mean 10.2833
_diffrn_detector_type Ruby
_diffrn_measured_fraction_theta_full 0.998
_diffrn_measured_fraction_theta_max 0.952
_diffrn_measurement_details
;
#__ type_ start__ end____ width___ exp.time_
  1 omega  -11.00   90.00   1.0000    4.0000
omega____ theta____ kappa____ phi______ frames
    -       17.2579   57.0000    0.0000 101

#__ type_ start__ end____ width___ exp.time_
  2 omega  -25.00   58.00   1.0000    4.0000
omega____ theta____ kappa____ phi______ frames
    -       17.2579  -99.0000 -150.0000 83

#__ type_ start__ end____ width___ exp.time_
  3 omega  -24.00   97.00   1.0000    4.0000
omega____ theta____ kappa____ phi______ frames
    -       17.2579   19.0000  150.0000 121

#__ type_ start__ end____ width___ exp.time_
  4 omega  -57.00   42.00   1.0000    4.0000
omega____ theta____ kappa____ phi______ frames
    -       17.2579  -38.0000  -30.0000 99

#__ type_ start__ end____ width___ exp.time_
  5 omega  -25.00   58.00   1.0000    4.0000
omega____ theta____ kappa____ phi______ frames
    -       17.2579  -99.0000  120.0000 83

#__ type_ start__ end____ width___ exp.time_
  6 omega  -15.00   93.00   1.0000    4.0000
omega____ theta____ kappa____ phi______ frames
    -       17.2579   77.0000 -120.0000 108

#__ type_ start__ end____ width___ exp.time_
  7 omega  -84.00  -29.00   1.0000    4.0000
omega____ theta____ kappa____ phi______ frames
    -      -18.1954  141.0000  -65.0000 55

#__ type_ start__ end____ width___ exp.time_
  8 omega  -25.00   23.00   1.0000    4.0000
omega____ theta____ kappa____ phi______ frames
    -      -18.1954  -99.0000  120.0000 48

#__ type_ start__ end____ width___ exp.time_
  9 omega  -90.00  -33.00   1.0000    4.0000
omega____ theta____ kappa____ phi______ frames
    -      -18.1954  149.0000 -168.2064 57

#__ type_ start__ end____ width___ exp.time_
 10 omega  -11.00   90.00   1.0000    4.0000
omega____ theta____ kappa____ phi______ frames
    -       17.2579   57.0000   90.0000 101

#__ type_ start__ end____ width___ exp.time_
 11 omega   35.00  106.00   1.0000    4.0000
omega____ theta____ kappa____ phi______ frames
    -       17.2579  178.0000 -120.0000 71

#__ type_ start__ end____ width___ exp.time_
 12 omega   35.00  106.00   1.0000    4.0000
omega____ theta____ kappa____ phi______ frames
    -       17.2579  178.0000    0.0000 71

#__ type_ start__ end____ width___ exp.time_
 13 omega  -77.00  -22.00   1.0000    4.0000
omega____ theta____ kappa____ phi______ frames
    -      -18.1954  129.0000  122.0000 55

#__ type_ start__ end____ width___ exp.time_
 14 omega  -88.00  -32.00   1.0000    4.0000
omega____ theta____ kappa____ phi______ frames
    -      -18.1954  147.0000 -151.9336 56

#__ type_ start__ end____ width___ exp.time_
 15 omega  -75.00  -19.00   1.0000    4.0000
omega____ theta____ kappa____ phi______ frames
    -      -18.1954  126.0000   34.1273 56

#__ type_ start__ end____ width___ exp.time_
 16 omega  -25.00   23.00   1.0000    4.0000
omega____ theta____ kappa____ phi______ frames
    -      -18.1954  -99.0000   30.0000 48

#__ type_ start__ end____ width___ exp.time_
 17 omega  -71.00   91.00   1.0000    4.0000
omega____ theta____ kappa____ phi______ frames
    -       17.2579    0.0000 -120.0000 162

#__ type_ start__ end____ width___ exp.time_
 18 omega  -71.00  105.00   1.0000    4.0000
omega____ theta____ kappa____ phi______ frames
    -       17.2579    0.0000 -180.0000 176

#__ type_ start__ end____ width___ exp.time_
 19 omega  -71.00  105.00   1.0000    4.0000
omega____ theta____ kappa____ phi______ frames
    -       17.2579    0.0000 -150.0000 176

#__ type_ start__ end____ width___ exp.time_
 20 omega -106.00   70.00   1.0000    4.0000
omega____ theta____ kappa____ phi______ frames
    -      -18.1954    0.0000 -180.0000 176

#__ type_ start__ end____ width___ exp.time_
 21 omega  -77.00  -22.00   1.0000    4.0000
omega____ theta____ kappa____ phi______ frames
    -      -18.1954  129.0000   17.4126 55
;
_diffrn_measurement_device 'four-circle diffractometer'
_diffrn_measurement_device_type 'Xcalibur, Ruby, Gemini'
_diffrn_measurement_method '\w scans'
_diffrn_orient_matrix_UB_11 -0.0305874000
_diffrn_orient_matrix_UB_12 0.0686191000
_diffrn_orient_matrix_UB_13 -0.0029616000
_diffrn_orient_matrix_UB_21 0.0105589000
_diffrn_orient_matrix_UB_22 0.0028667000
_diffrn_orient_matrix_UB_23 -0.0418495000
_diffrn_orient_matrix_UB_31 -0.0815347000
_diffrn_orient_matrix_UB_32 -0.0187726000
_diffrn_orient_matrix_UB_33 0.0018636000
_diffrn_radiation_monochromator graphite
_diffrn_radiation_probe x-ray
_diffrn_radiation_type MoK\a
_diffrn_radiation_wavelength 0.71073
_diffrn_reflns_av_R_equivalents 0.0368
_diffrn_reflns_av_unetI/netI 0.0232
_diffrn_reflns_Laue_measured_fraction_full 0.998
_diffrn_reflns_Laue_measured_fraction_max 0.952
_diffrn_reflns_limit_h_max 12
_diffrn_reflns_limit_h_min -11
_diffrn_reflns_limit_k_max 15
_diffrn_reflns_limit_k_min -15
_diffrn_reflns_limit_l_max 24
_diffrn_reflns_limit_l_min -24
_diffrn_reflns_number 86143
_diffrn_reflns_point_group_measured_fraction_full 0.998
_diffrn_reflns_point_group_measured_fraction_max 0.952
_diffrn_reflns_theta_full 25.242
_diffrn_reflns_theta_max 32.376
_diffrn_reflns_theta_min 2.412
_diffrn_source 'Enhance (Mo) X-ray Source'
_exptl_absorpt_coefficient_mu 0.834
_exptl_absorpt_correction_T_max 1.00000
_exptl_absorpt_correction_T_min 0.90601
_exptl_absorpt_correction_type multi-scan
_exptl_absorpt_process_details
;
CrysAlisPro, Agilent Technologies,
Version 1.171.37.33 (release 27-03-2014 CrysAlis171 .NET)
(compiled Mar 27 2014,17:12:48)
Empirical absorption correction using spherical harmonics,
 implemented in SCALE3 ABSPACK scaling algorithm.
;
_exptl_crystal_colour orange
_exptl_crystal_colour_primary orange
_exptl_crystal_density_diffrn 1.654
_exptl_crystal_description block
_exptl_crystal_F_000 700
_exptl_crystal_size_max 0.41
_exptl_crystal_size_mid 0.24
_exptl_crystal_size_min 0.16
_refine_diff_density_max 0.598
_refine_diff_density_min -0.488
_refine_diff_density_rms 0.074
_refine_ls_extinction_method none
_refine_ls_goodness_of_fit_ref 1.057
_refine_ls_hydrogen_treatment mixed
_refine_ls_matrix_type full
_refine_ls_number_parameters 388
_refine_ls_number_reflns 9499
_refine_ls_number_restraints 0
_refine_ls_restrained_S_all 1.057
_refine_ls_R_factor_all 0.0353
_refine_ls_R_factor_gt 0.0281
_refine_ls_shift/su_max 0.002
_refine_ls_shift/su_mean 0.000
_refine_ls_structure_factor_coef Fsqd
_refine_ls_weighting_details
;
 w=1/[\s^2^(Fo^2^)+(0.0294P)^2^+0.8061P]
 where P=(Fo^2^+2Fc^2^)/3
;
_refine_ls_weighting_scheme calc
_refine_ls_wR_factor_gt 0.0642
_refine_ls_wR_factor_ref 0.0681
_reflns_Friedel_coverage 0.000
_reflns_number_gt 8447
_reflns_number_total 9499
_reflns_threshold_expression 'I > 2\s(I)'
_cod_data_source_file c7sc05058e2.cif
_cod_data_source_block js17
_cod_depositor_comments 'Adding full bibliography for 1549011--1549018.cif.'
_cod_original_cell_volume 1390.96(3)
_cod_database_code 1549018
_shelxl_version_number 2013-2
_chemical_oxdiff_formula 'C20 H20 N2 O2 F6 P Rh'
_shelx_space_group_comment
;
The symmetry employed for this shelxl refinement is uniquely defined
by the following loop, which should always be used as a source of
symmetry information in preference to the above space-group names.
They are only intended as comments.
;
_reflns_odcompleteness_completeness 99.96
_reflns_odcompleteness_iscentric 1
_reflns_odcompleteness_theta 30.01
_olex2_refinement_description
;
1. Fixed Uiso
 At 1.2 times of:
  All C(H) groups
 At 1.5 times of:
  All C(H,H,H) groups, All F(H) groups
2. Others
 Fixed Sof: F22(0.55) F23(0.55) F23A(0.3) F22A(0.3) F22B(0.15) F23B(0.15)
3.a Aromatic/amide H refined with riding coordinates:
 C7(H7), C10(H10), C9(H9), C11(H11), C6(H6), C2(H2), C4(H4), C19(H19),
 C18(H18), C16(H16), C3(H3), C15(H15), C17(H17)
3.b Idealised Me refined as rotating group:
 C27(H27A,H27B,H27C), C29(H29A,H29B,H29C), C26(H26A,H26B,H26C), C28(H28A,H28B,
 H28C), C31(H31A,H31B,H31C)
;
_olex2_submission_special_instructions 'No special instructions were received'

loop_
_space_group_symop_operation_xyz
'x, y, z'
'-x, -y, -z'

loop_
_atom_site_label
_atom_site_type_symbol
_atom_site_fract_x
_atom_site_fract_y
_atom_site_fract_z
_atom_site_U_iso_or_equiv
_atom_site_adp_type
_atom_site_occupancy
_atom_site_site_symmetry_order
_atom_site_calc_flag
_atom_site_refinement_flags_posn
_atom_site_refinement_flags_adp
_atom_site_refinement_flags_occupancy
_atom_site_disorder_assembly
_atom_site_disorder_group
Rh1 Rh 0.34684(2) 0.71708(2) 0.24951(2) 0.01925(4) Uani 1 1 d . . . . .
Cl1 Cl 0.59191(5) 0.56451(4) 0.24013(2) 0.02959(8) Uani 1 1 d . . . . .
P10 P 1.0000 1.0000 0.5000 0.02285(10) Uani 1 2 d S T P . .
P20 P 1.0000 1.0000 0.0000 0.02683(12) Uani 1 2 d S T P . .
F12 F 0.82544(12) 0.95824(11) 0.54611(6) 0.0349(2) Uani 1 1 d . . . . .
F11 F 1.01249(15) 0.87481(11) 0.45033(7) 0.0380(2) Uani 1 1 d . . . . .
F13 F 1.09134(13) 0.90842(11) 0.56680(7) 0.0366(2) Uani 1 1 d . . . . .
F21 F 0.87889(18) 1.13316(14) 0.00256(9) 0.0584(4) Uani 1 1 d . . . . .
N12 N 0.25032(15) 0.57537(13) 0.34239(7) 0.0210(2) Uani 1 1 d . . . . .
N1 N 0.42872(15) 0.77777(13) 0.34860(8) 0.0219(2) Uani 1 1 d . . . . .
C8 C 0.24180(18) 0.50524(16) 0.48345(9) 0.0237(3) Uani 1 1 d . . . . .
C7 C 0.2888(2) 0.53100(18) 0.55696(10) 0.0290(3) Uani 1 1 d . . . . .
H7 H 0.2565 0.4740 0.6041 0.035 Uiso 1 1 calc R . . . .
C10 C 0.1224(2) 0.37701(16) 0.40192(10) 0.0279(3) Uani 1 1 d . . . . .
H10 H 0.0664 0.3022 0.3956 0.034 Uiso 1 1 calc R . . . .
C9 C 0.15696(19) 0.39498(16) 0.47513(10) 0.0276(3) Uani 1 1 d . . . . .
H9 H 0.1238 0.3333 0.5200 0.033 Uiso 1 1 calc R . . . .
C11 C 0.17028(19) 0.46965(16) 0.33644(10) 0.0256(3) Uani 1 1 d . . . . .
H11 H 0.1448 0.4567 0.2860 0.031 Uiso 1 1 calc R . . . .
C6 C 0.3780(2) 0.63483(18) 0.56003(10) 0.0289(3) Uani 1 1 d . . . . .
H6 H 0.4068 0.6499 0.6094 0.035 Uiso 1 1 calc R . . . .
O30 O 0.5523(2) 0.2343(2) 0.26574(13) 0.0607(5) Uani 1 1 d . . . . .
C5 C 0.43009(19) 0.72283(16) 0.49018(9) 0.0243(3) Uani 1 1 d . . . . .
C13 C 0.28666(17) 0.59256(14) 0.41486(9) 0.0202(3) Uani 1 1 d . . . . .
C2 C 0.5266(2) 0.87498(16) 0.34908(10) 0.0270(3) Uani 1 1 d . . . . .
H2 H 0.5593 0.9290 0.3008 0.032 Uiso 1 1 calc R . . . .
F22 F 0.9454(4) 0.9813(4) 0.09368(14) 0.0584(8) Uani 0.55 1 d . . . A 1
C24 C 0.3649(2) 0.88398(16) 0.15671(9) 0.0252(3) Uani 1 1 d . . . . .
C4 C 0.5342(2) 0.82550(17) 0.48833(11) 0.0295(3) Uani 1 1 d . . . . .
H4 H 0.5707 0.8429 0.5356 0.035 Uiso 1 1 calc R . . . .
F23 F 0.8420(3) 0.9269(3) -0.0122(3) 0.0614(10) Uani 0.55 1 d . . . A 1
C14 C 0.38212(17) 0.70197(15) 0.41806(9) 0.0205(3) Uani 1 1 d . . . . .
C21 C 0.20806(19) 0.70585(15) 0.15474(9) 0.0225(3) Uani 1 1 d . . . . .
C19 C -0.0095(2) 0.58309(18) 0.11712(10) 0.0305(3) Uani 1 1 d . . . . .
H19 H -0.0822 0.6626 0.1189 0.037 Uiso 1 1 calc R . . . .
C20 C 0.1516(2) 0.58249(16) 0.13377(9) 0.0253(3) Uani 1 1 d . . . . .
C25 C 0.3585(2) 0.76472(16) 0.12126(9) 0.0247(3) Uani 1 1 d . . . . .
C18 C -0.0635(3) 0.4673(2) 0.09788(12) 0.0401(4) Uani 1 1 d . . . . .
H18 H -0.1736 0.4678 0.0868 0.048 Uiso 1 1 calc R . . . .
C22 C 0.11699(18) 0.79450(15) 0.20924(9) 0.0223(3) Uani 1 1 d . . . . .
C27 C 0.4968(2) 0.98002(18) 0.13414(12) 0.0355(4) Uani 1 1 d . . . . .
H27A H 0.4887 1.0410 0.1746 0.053 Uiso 1 1 calc GR . . . .
H27B H 0.4819 1.0321 0.0830 0.053 Uiso 1 1 calc GR . . . .
H27C H 0.6058 0.9296 0.1300 0.053 Uiso 1 1 calc GR . . . .
C29 C -0.04919(19) 0.77716(18) 0.25638(10) 0.0283(3) Uani 1 1 d . . . . .
H29A H -0.0683 0.6817 0.2652 0.042 Uiso 1 1 calc GR . . . .
H29B H -0.1347 0.8272 0.2274 0.042 Uiso 1 1 calc GR . . . .
H29C H -0.0536 0.8111 0.3075 0.042 Uiso 1 1 calc GR . . . .
C16 C 0.2010(3) 0.34990(19) 0.11090(12) 0.0395(4) Uani 1 1 d . . . . .
H16 H 0.2731 0.2701 0.1086 0.047 Uiso 1 1 calc R . . . .
C26 C 0.4862(2) 0.71466(19) 0.05786(10) 0.0342(4) Uani 1 1 d . . . . .
H26A H 0.5927 0.7478 0.0613 0.051 Uiso 1 1 calc GR . . . .
H26B H 0.4526 0.7471 0.0059 0.051 Uiso 1 1 calc GR . . . .
H26C H 0.4971 0.6163 0.0650 0.051 Uiso 1 1 calc GR . . . .
C3 C 0.5827(2) 0.90026(17) 0.41794(11) 0.0305(3) Uani 1 1 d . . . . .
H3 H 0.6543 0.9692 0.4159 0.037 Uiso 1 1 calc R . . . .
C15 C 0.2574(2) 0.46465(18) 0.13063(10) 0.0322(3) Uani 1 1 d . . . . .
H15 H 0.3675 0.4631 0.1419 0.039 Uiso 1 1 calc R . . . .
C23 C 0.21405(19) 0.90372(15) 0.20989(9) 0.0237(3) Uani 1 1 d . . . . .
C28 C 0.1648(2) 1.02145(17) 0.25503(11) 0.0309(3) Uani 1 1 d . . . . .
H28A H 0.0961 0.9932 0.3049 0.046 Uiso 1 1 calc GR . . . .
H28B H 0.1019 1.0910 0.2235 0.046 Uiso 1 1 calc GR . . . .
H28C H 0.2641 1.0574 0.2663 0.046 Uiso 1 1 calc GR . . . .
C17 C 0.0414(3) 0.3511(2) 0.09474(12) 0.0430(5) Uani 1 1 d . . . . .
H17 H 0.0036 0.2723 0.0815 0.052 Uiso 1 1 calc R . . . .
C31 C 0.7239(3) 0.2000(3) 0.24852(18) 0.0595(7) Uani 1 1 d . . . . .
H31A H 0.7497 0.1770 0.1942 0.089 Uiso 1 1 calc GR . . . .
H31B H 0.7568 0.1227 0.2855 0.089 Uiso 1 1 calc GR . . . .
H31C H 0.7843 0.2763 0.2539 0.089 Uiso 1 1 calc GR . . . .
F23A F 0.8710(7) 0.9380(5) -0.0413(3) 0.0289(10) Uiso 0.3 1 d . . . A 2
F22A F 0.9258(7) 0.9293(6) 0.0830(4) 0.0422(12) Uiso 0.3 1 d . . . A 2
F22B F 0.9024(13) 0.8891(11) 0.0596(7) 0.054(2) Uiso 0.15 1 d . . . A 3
F23B F 1.0791(12) 1.0434(9) 0.0721(6) 0.044(2) Uiso 0.15 1 d . . . B 3
H30 H 0.541(4) 0.322(3) 0.2525(18) 0.066 Uiso 1 1 d R . . . .

loop_
_atom_site_aniso_label
_atom_site_aniso_U_11
_atom_site_aniso_U_22
_atom_site_aniso_U_33
_atom_site_aniso_U_23
_atom_site_aniso_U_13
_atom_site_aniso_U_12
Rh1 0.01945(6) 0.01933(6) 0.01835(5) 0.00130(4) -0.00315(4) -0.00261(4)
Cl1 0.02425(17) 0.03155(19) 0.03072(19) -0.00081(15) -0.00360(14) 0.00412(14)
P10 0.0218(2) 0.0215(2) 0.0263(3) -0.0010(2) -0.0051(2) -0.00684(19)
P20 0.0345(3) 0.0219(3) 0.0262(3) -0.0009(2) -0.0131(2) -0.0017(2)
F12 0.0255(5) 0.0424(6) 0.0371(6) -0.0006(4) -0.0009(4) -0.0136(4)
F11 0.0477(6) 0.0287(5) 0.0402(6) -0.0107(4) -0.0027(5) -0.0118(5)
F13 0.0350(5) 0.0364(6) 0.0383(6) 0.0071(4) -0.0135(4) -0.0049(4)
F21 0.0656(9) 0.0412(7) 0.0734(10) -0.0188(6) -0.0337(7) 0.0220(6)
N12 0.0200(5) 0.0209(6) 0.0215(6) 0.0012(4) -0.0034(4) -0.0031(4)
N1 0.0209(6) 0.0214(6) 0.0235(6) -0.0005(5) -0.0051(4) -0.0025(4)
C8 0.0186(6) 0.0261(7) 0.0228(7) 0.0037(5) -0.0005(5) 0.0027(5)
C7 0.0261(7) 0.0360(9) 0.0205(7) 0.0038(6) -0.0010(6) 0.0058(6)
C10 0.0245(7) 0.0223(7) 0.0357(8) 0.0023(6) -0.0027(6) -0.0053(6)
C9 0.0216(7) 0.0250(7) 0.0314(8) 0.0085(6) 0.0005(6) -0.0004(6)
C11 0.0252(7) 0.0238(7) 0.0279(8) 0.0001(6) -0.0048(6) -0.0050(6)
C6 0.0278(7) 0.0366(9) 0.0209(7) -0.0040(6) -0.0058(6) 0.0078(6)
O30 0.0512(10) 0.0542(10) 0.0785(13) -0.0140(9) -0.0086(9) -0.0058(8)
C5 0.0220(7) 0.0266(7) 0.0247(7) -0.0060(6) -0.0069(5) 0.0057(5)
C13 0.0176(6) 0.0211(6) 0.0204(6) 0.0006(5) -0.0021(5) 0.0008(5)
C2 0.0254(7) 0.0237(7) 0.0324(8) -0.0013(6) -0.0053(6) -0.0055(6)
F22 0.082(2) 0.064(2) 0.0200(11) -0.0005(12) -0.0076(11) 0.0285(17)
C24 0.0286(7) 0.0234(7) 0.0218(7) 0.0046(5) -0.0035(5) -0.0026(6)
C4 0.0286(8) 0.0291(8) 0.0342(8) -0.0114(6) -0.0131(6) 0.0046(6)
F23 0.0338(14) 0.0643(19) 0.095(3) -0.043(2) 0.0040(16) -0.0197(12)
C14 0.0189(6) 0.0209(6) 0.0212(6) -0.0017(5) -0.0043(5) 0.0018(5)
C21 0.0257(7) 0.0239(7) 0.0178(6) -0.0002(5) -0.0062(5) 0.0001(5)
C19 0.0327(8) 0.0328(8) 0.0278(8) -0.0073(6) -0.0050(6) -0.0044(7)
C20 0.0315(8) 0.0253(7) 0.0193(7) -0.0031(5) -0.0033(5) -0.0028(6)
C25 0.0269(7) 0.0264(7) 0.0186(6) 0.0027(5) -0.0023(5) 0.0003(6)
C18 0.0409(10) 0.0444(11) 0.0391(10) -0.0131(8) -0.0041(8) -0.0132(8)
C22 0.0227(7) 0.0240(7) 0.0197(6) -0.0002(5) -0.0053(5) 0.0005(5)
C27 0.0375(9) 0.0302(8) 0.0359(9) 0.0067(7) 0.0003(7) -0.0099(7)
C29 0.0223(7) 0.0358(9) 0.0263(8) -0.0047(6) -0.0015(6) -0.0009(6)
C16 0.0549(12) 0.0266(8) 0.0338(9) -0.0071(7) 0.0045(8) 0.0005(8)
C26 0.0357(9) 0.0377(9) 0.0248(8) -0.0008(7) 0.0052(6) -0.0003(7)
C3 0.0267(8) 0.0269(8) 0.0412(9) -0.0091(7) -0.0108(7) -0.0024(6)
C15 0.0376(9) 0.0304(8) 0.0271(8) -0.0041(6) -0.0020(7) 0.0018(7)
C23 0.0275(7) 0.0210(7) 0.0216(7) 0.0018(5) -0.0059(5) 0.0007(5)
C28 0.0372(9) 0.0227(7) 0.0321(8) -0.0030(6) -0.0049(7) 0.0001(6)
C17 0.0585(13) 0.0356(10) 0.0364(10) -0.0143(8) 0.0056(9) -0.0160(9)
C31 0.0524(14) 0.0455(13) 0.0774(18) -0.0063(12) 0.0054(12) -0.0115(11)

loop_
_atom_type_symbol
_atom_type_description
_atom_type_scat_dispersion_real
_atom_type_scat_dispersion_imag
_atom_type_scat_source
C C 0.0033 0.0016 'International Tables Vol C Tables 4.2.6.8 and 6.1.1.4'
H H 0.0000 0.0000 'International Tables Vol C Tables 4.2.6.8 and 6.1.1.4'
Cl Cl 0.1484 0.1585 'International Tables Vol C Tables 4.2.6.8 and 6.1.1.4'
F F 0.0171 0.0103 'International Tables Vol C Tables 4.2.6.8 and 6.1.1.4'
N N 0.0061 0.0033 'International Tables Vol C Tables 4.2.6.8 and 6.1.1.4'
O O 0.0106 0.0060 'International Tables Vol C Tables 4.2.6.8 and 6.1.1.4'
P P 0.1023 0.0942 'International Tables Vol C Tables 4.2.6.8 and 6.1.1.4'
Rh Rh -1.1178 0.9187 'International Tables Vol C Tables 4.2.6.8 and 6.1.1.4'

loop_
_citation_id
_citation_doi
_citation_year
1 10.1016/j.jinorgbio.2015.10.008 2015

loop_
_geom_angle_atom_site_label_1
_geom_angle_atom_site_label_2
_geom_angle_atom_site_label_3
_geom_angle
_geom_angle_site_symmetry_1
_geom_angle_site_symmetry_3
N12 Rh1 Cl1 85.75(4) . .
N12 Rh1 C24 162.10(6) . .
N12 Rh1 C21 104.74(5) . .
N12 Rh1 C25 139.93(6) . .
N12 Rh1 C22 97.37(5) . .
N12 Rh1 C23 124.12(5) . .
N1 Rh1 Cl1 86.77(4) . .
N1 Rh1 N12 77.96(5) . .
N1 Rh1 C24 107.02(6) . .
N1 Rh1 C21 162.41(5) . .
N1 Rh1 C25 142.08(6) . .
N1 Rh1 C22 123.08(5) . .
N1 Rh1 C23 98.24(5) . .
C24 Rh1 Cl1 111.43(4) . .
C24 Rh1 C25 38.38(6) . .
C21 Rh1 Cl1 110.67(4) . .
C21 Rh1 C24 65.33(6) . .
C21 Rh1 C25 38.70(6) . .
C21 Rh1 C23 65.61(6) . .
C25 Rh1 Cl1 93.56(4) . .
C22 Rh1 Cl1 150.04(4) . .
C22 Rh1 C24 65.31(6) . .
C22 Rh1 C21 39.67(6) . .
C22 Rh1 C25 65.07(6) . .
C22 Rh1 C23 38.80(6) . .
C23 Rh1 Cl1 150.12(4) . .
C23 Rh1 C24 38.93(6) . .
C23 Rh1 C25 64.61(6) . .
F12 P10 F12 180.0 . 2_776
F12 P10 F11 90.00(6) 2_776 2_776
F12 P10 F11 90.00(6) . 2_776
F12 P10 F11 90.00(6) . .
F12 P10 F11 90.00(6) 2_776 .
F12 P10 F13 90.30(6) . 2_776
F12 P10 F13 90.30(6) 2_776 .
F12 P10 F13 89.70(6) 2_776 2_776
F12 P10 F13 89.70(6) . .
F11 P10 F11 180.0 2_776 .
F13 P10 F11 90.28(6) 2_776 2_776
F13 P10 F11 90.28(6) . .
F13 P10 F11 89.72(6) . 2_776
F13 P10 F11 89.72(6) 2_776 .
F13 P10 F13 180.0 . 2_776
F21 P20 F21 180.00(9) 2_775 .
F21 P20 F22 96.03(12) . 2_775
F21 P20 F22 83.97(12) 2_775 2_775
F21 P20 F22 96.03(12) 2_775 .
F21 P20 F22 83.97(12) . .
F21 P20 F23 86.32(13) . .
F21 P20 F23 93.68(13) . 2_775
F21 P20 F23 93.68(13) 2_775 .
F21 P20 F23 86.32(13) 2_775 2_775
F21 P20 F22B 75.5(4) 2_775 .
F21 P20 F22B 104.5(4) 2_775 2_775
F21 P20 F22B 75.5(4) . 2_775
F21 P20 F22B 104.5(4) . .
F22 P20 F22 180.0 . 2_775
F22 P20 F23 89.8(2) . 2_775
F22 P20 F23 90.2(2) . .
F22 P20 F23 89.8(2) 2_775 .
F22 P20 F23 90.2(2) 2_775 2_775
F23 P20 F23 180.0 . 2_775
F23A P20 F21 91.46(19) 2_775 .
F23A P20 F21 91.46(19) . 2_775
F23A P20 F21 88.54(19) 2_775 2_775
F23A P20 F21 88.54(19) . .
F23A P20 F23A 180.0 2_775 .
F22A P20 F21 96.1(2) . .
F22A P20 F21 83.9(2) . 2_775
F22A P20 F21 96.1(2) 2_775 2_775
F22A P20 F21 83.9(2) 2_775 .
F22A P20 F23A 90.4(3) . .
F22A P20 F23A 89.6(3) . 2_775
F22A P20 F23A 90.4(3) 2_775 2_775
F22A P20 F23A 89.6(3) 2_775 .
F22A P20 F22A 180.0 . 2_775
F22B P20 F22B 180.0 . 2_775
C11 N12 Rh1 127.51(11) . .
C11 N12 C13 118.29(13) . .
C13 N12 Rh1 114.03(10) . .
C2 N1 Rh1 127.34(11) . .
C2 N1 C14 118.15(14) . .
C14 N1 Rh1 114.39(10) . .
C9 C8 C7 124.10(14) . .
C13 C8 C7 118.65(15) . .
C13 C8 C9 117.22(15) . .
C8 C7 H7 119.5 . .
C6 C7 C8 121.08(15) . .
C6 C7 H7 119.5 . .
C9 C10 H10 120.2 . .
C9 C10 C11 119.59(15) . .
C11 C10 H10 120.2 . .
C8 C9 H9 120.2 . .
C10 C9 C8 119.61(14) . .
C10 C9 H9 120.2 . .
N12 C11 C10 122.26(15) . .
N12 C11 H11 118.9 . .
C10 C11 H11 118.9 . .
C7 C6 H6 119.4 . .
C7 C6 C5 121.27(15) . .
C5 C6 H6 119.4 . .
C31 O30 H30 104.0(19) . .
C4 C5 C6 123.93(15) . .
C14 C5 C6 118.74(15) . .
C14 C5 C4 117.24(15) . .
N12 C13 C8 123.01(14) . .
N12 C13 C14 116.70(13) . .
C8 C13 C14 120.21(14) . .
N1 C2 H2 118.8 . .
N1 C2 C3 122.36(16) . .
C3 C2 H2 118.8 . .
C25 C24 Rh1 71.69(8) . .
C25 C24 C27 125.28(15) . .
C25 C24 C23 108.02(14) . .
C27 C24 Rh1 129.37(12) . .
C23 C24 Rh1 70.34(8) . .
C23 C24 C27 126.28(15) . .
C5 C4 H4 120.3 . .
C3 C4 C5 119.44(15) . .
C3 C4 H4 120.3 . .
N1 C14 C5 123.02(14) . .
N1 C14 C13 116.92(13) . .
C5 C14 C13 119.99(14) . .
C20 C21 Rh1 125.94(10) . .
C25 C21 Rh1 72.18(9) . .
C25 C21 C20 126.19(14) . .
C25 C21 C22 107.32(13) . .
C22 C21 Rh1 70.07(8) . .
C22 C21 C20 126.39(14) . .
C20 C19 H19 120.1 . .
C18 C19 H19 120.1 . .
C18 C19 C20 119.87(17) . .
C19 C20 C21 119.62(15) . .
C19 C20 C15 119.37(16) . .
C15 C20 C21 121.00(15) . .
C24 C25 Rh1 69.93(9) . .
C24 C25 C21 108.49(14) . .
C24 C25 C26 124.72(15) . .
C21 C25 Rh1 69.11(8) . .
C21 C25 C26 126.75(15) . .
C26 C25 Rh1 128.38(12) . .
C19 C18 H18 119.7 . .
C17 C18 C19 120.57(19) . .
C17 C18 H18 119.7 . .
C21 C22 Rh1 70.26(8) . .
C21 C22 C29 126.91(14) . .
C29 C22 Rh1 124.49(11) . .
C23 C22 Rh1 71.16(8) . .
C23 C22 C21 107.90(13) . .
C23 C22 C29 125.19(14) . .
C24 C27 H27A 109.5 . .
C24 C27 H27B 109.5 . .
C24 C27 H27C 109.5 . .
H27A C27 H27B 109.5 . .
H27A C27 H27C 109.5 . .
H27B C27 H27C 109.5 . .
C22 C29 H29A 109.5 . .
C22 C29 H29B 109.5 . .
C22 C29 H29C 109.5 . .
H29A C29 H29B 109.5 . .
H29A C29 H29C 109.5 . .
H29B C29 H29C 109.5 . .
C15 C16 H16 119.8 . .
C17 C16 H16 119.8 . .
C17 C16 C15 120.47(18) . .
C25 C26 H26A 109.5 . .
C25 C26 H26B 109.5 . .
C25 C26 H26C 109.5 . .
H26A C26 H26B 109.5 . .
H26A C26 H26C 109.5 . .
H26B C26 H26C 109.5 . .
C2 C3 H3 120.1 . .
C4 C3 C2 119.76(15) . .
C4 C3 H3 120.1 . .
C20 C15 H15 120.1 . .
C16 C15 C20 119.83(18) . .
C16 C15 H15 120.1 . .
C24 C23 Rh1 70.73(8) . .
C24 C23 C28 125.69(14) . .
C22 C23 Rh1 70.04(8) . .
C22 C23 C24 108.20(14) . .
C22 C23 C28 126.06(14) . .
C28 C23 Rh1 126.96(11) . .
C23 C28 H28A 109.5 . .
C23 C28 H28B 109.5 . .
C23 C28 H28C 109.5 . .
H28A C28 H28B 109.5 . .
H28A C28 H28C 109.5 . .
H28B C28 H28C 109.5 . .
C18 C17 H17 120.1 . .
C16 C17 C18 119.88(18) . .
C16 C17 H17 120.1 . .
O30 C31 H31A 109.5 . .
O30 C31 H31B 109.5 . .
O30 C31 H31C 109.5 . .
H31A C31 H31B 109.5 . .
H31A C31 H31C 109.5 . .
H31B C31 H31C 109.5 . .

loop_
_geom_bond_atom_site_label_1
_geom_bond_atom_site_label_2
_geom_bond_distance
_geom_bond_site_symmetry_2
Rh1 Cl1 2.4011(4) .
Rh1 N12 2.1156(12) .
Rh1 N1 2.1064(13) .
Rh1 C24 2.1614(15) .
Rh1 C21 2.1439(14) .
Rh1 C25 2.1846(15) .
Rh1 C22 2.1413(14) .
Rh1 C23 2.1562(15) .
P10 F12 1.5994(10) .
P10 F12 1.5995(10) 2_776
P10 F11 1.6034(10) .
P10 F11 1.6034(10) 2_776
P10 F13 1.6015(10) .
P10 F13 1.6015(10) 2_776
P20 F21 1.5872(12) 2_775
P20 F21 1.5872(12) .
P20 F22 1.599(2) 2_775
P20 F22 1.599(2) .
P20 F23 1.609(3) .
P20 F23 1.609(3) 2_775
P20 F23A 1.581(5) 2_775
P20 F23A 1.581(5) .
P20 F22A 1.575(6) .
P20 F22A 1.575(6) 2_775
P20 F22B 1.607(10) .
P20 F22B 1.607(10) 2_775
N12 C11 1.3323(19) .
N12 C13 1.3608(19) .
N1 C2 1.332(2) .
N1 C14 1.3567(19) .
C8 C7 1.438(2) .
C8 C9 1.406(2) .
C8 C13 1.402(2) .
C7 H7 0.9500 .
C7 C6 1.350(3) .
C10 H10 0.9500 .
C10 C9 1.370(2) .
C10 C11 1.400(2) .
C9 H9 0.9500 .
C11 H11 0.9500 .
C6 H6 0.9500 .
C6 C5 1.434(2) .
O30 C31 1.412(3) .
O30 H30 0.89(3) .
C5 C4 1.404(2) .
C5 C14 1.404(2) .
C13 C14 1.430(2) .
C2 H2 0.9500 .
C2 C3 1.396(2) .
C24 C25 1.429(2) .
C24 C27 1.502(2) .
C24 C23 1.439(2) .
C4 H4 0.9500 .
C4 C3 1.367(3) .
C21 C20 1.478(2) .
C21 C25 1.435(2) .
C21 C22 1.454(2) .
C19 H19 0.9500 .
C19 C20 1.393(2) .
C19 C18 1.388(3) .
C20 C15 1.400(2) .
C25 C26 1.497(2) .
C18 H18 0.9500 .
C18 C17 1.382(3) .
C22 C29 1.494(2) .
C22 C23 1.427(2) .
C27 H27A 0.9800 .
C27 H27B 0.9800 .
C27 H27C 0.9800 .
C29 H29A 0.9800 .
C29 H29B 0.9800 .
C29 H29C 0.9800 .
C16 H16 0.9500 .
C16 C15 1.390(3) .
C16 C17 1.377(3) .
C26 H26A 0.9800 .
C26 H26B 0.9800 .
C26 H26C 0.9800 .
C3 H3 0.9500 .
C15 H15 0.9500 .
C23 C28 1.493(2) .
C28 H28A 0.9800 .
C28 H28B 0.9800 .
C28 H28C 0.9800 .
C17 H17 0.9500 .
C31 H31A 0.9800 .
C31 H31B 0.9800 .
C31 H31C 0.9800 .

loop_
_geom_hbond_atom_site_label_D
_geom_hbond_atom_site_label_H
_geom_hbond_atom_site_label_A
_geom_hbond_distance_DH
_geom_hbond_distance_HA
_geom_hbond_distance_DA
_geom_hbond_angle_DHA
O30 H30 Cl1 0.89(3) 2.50(3) 3.345(2) 161(3)

loop_
_geom_torsion_atom_site_label_1
_geom_torsion_atom_site_label_2
_geom_torsion_atom_site_label_3
_geom_torsion_atom_site_label_4
_geom_torsion
Rh1 N12 C11 C10 175.26(12)
Rh1 N12 C13 C8 -176.55(11)
Rh1 N12 C13 C14 0.31(16)
Rh1 N1 C2 C3 -175.28(12)
Rh1 N1 C14 C5 177.30(11)
Rh1 N1 C14 C13 0.46(16)
Rh1 C24 C25 C21 58.51(10)
Rh1 C24 C25 C26 -123.44(16)
Rh1 C24 C23 C22 -60.29(10)
Rh1 C24 C23 C28 122.22(15)
Rh1 C21 C20 C19 135.24(14)
Rh1 C21 C20 C15 -44.5(2)
Rh1 C21 C25 C24 -59.01(11)
Rh1 C21 C25 C26 122.99(16)
Rh1 C21 C22 C29 -118.88(15)
Rh1 C21 C22 C23 61.55(10)
Rh1 C22 C23 C24 60.73(10)
Rh1 C22 C23 C28 -121.79(15)
N12 C13 C14 N1 -0.52(19)
N12 C13 C14 C5 -177.46(13)
N1 C2 C3 C4 -1.4(3)
C8 C7 C6 C5 -0.4(2)
C8 C13 C14 N1 176.44(13)
C8 C13 C14 C5 -0.5(2)
C7 C8 C9 C10 -177.93(15)
C7 C8 C13 N12 178.89(13)
C7 C8 C13 C14 2.1(2)
C7 C6 C5 C4 -174.55(16)
C7 C6 C5 C14 2.0(2)
C9 C8 C7 C6 176.38(15)
C9 C8 C13 N12 0.7(2)
C9 C8 C13 C14 -176.10(13)
C9 C10 C11 N12 0.6(2)
C11 N12 C13 C8 -0.9(2)
C11 N12 C13 C14 175.98(13)
C11 C10 C9 C8 -0.8(2)
C6 C5 C4 C3 177.13(15)
C6 C5 C14 N1 -178.31(14)
C6 C5 C14 C13 -1.6(2)
C5 C4 C3 C2 0.8(2)
C13 N12 C11 C10 0.2(2)
C13 C8 C7 C6 -1.7(2)
C13 C8 C9 C10 0.2(2)
C2 N1 C14 C5 1.1(2)
C2 N1 C14 C13 -175.79(13)
C4 C5 C14 N1 -1.5(2)
C4 C5 C14 C13 175.24(14)
C14 N1 C2 C3 0.4(2)
C14 C5 C4 C3 0.5(2)
C21 C20 C15 C16 179.86(16)
C21 C22 C23 Rh1 -60.97(10)
C21 C22 C23 C24 -0.25(16)
C21 C22 C23 C28 177.23(14)
C19 C20 C15 C16 0.1(3)
C19 C18 C17 C16 0.1(3)
C20 C21 C25 Rh1 -121.92(15)
C20 C21 C25 C24 179.07(14)
C20 C21 C25 C26 1.1(2)
C20 C21 C22 Rh1 120.55(15)
C20 C21 C22 C29 1.7(2)
C20 C21 C22 C23 -177.90(14)
C20 C19 C18 C17 -0.3(3)
C25 C24 C23 Rh1 62.16(10)
C25 C24 C23 C22 1.87(17)
C25 C24 C23 C28 -175.62(14)
C25 C21 C20 C19 -131.19(17)
C25 C21 C20 C15 49.0(2)
C25 C21 C22 Rh1 -63.00(10)
C25 C21 C22 C29 178.12(14)
C25 C21 C22 C23 -1.45(16)
C18 C19 C20 C21 -179.59(16)
C18 C19 C20 C15 0.2(3)
C22 C21 C20 C19 44.6(2)
C22 C21 C20 C15 -135.19(17)
C22 C21 C25 Rh1 61.63(10)
C22 C21 C25 C24 2.62(16)
C22 C21 C25 C26 -175.38(15)
C27 C24 C25 Rh1 125.75(16)
C27 C24 C25 C21 -175.74(15)
C27 C24 C25 C26 2.3(3)
C27 C24 C23 Rh1 -124.98(17)
C27 C24 C23 C22 174.73(15)
C27 C24 C23 C28 -2.8(3)
C29 C22 C23 Rh1 119.44(15)
C29 C22 C23 C24 -179.83(14)
C29 C22 C23 C28 -2.4(2)
C15 C16 C17 C18 0.2(3)
C23 C24 C25 Rh1 -61.29(10)
C23 C24 C25 C21 -2.79(17)
C23 C24 C25 C26 175.26(15)
C17 C16 C15 C20 -0.3(3)
